data_4027714
loop_
_publ_author_name
'Claudine Schlemmer'
'Lars Andernach'
'Dieter Schollmeyer'
'Bernd F. Straub'
'Till Opatz'

_publ_section_title
;
 Iodocyclization of o-Alkynylbenzamides Revisited: Formation of
 Isobenzofuran-1(3H)-imines and 1H-Isochromen-1-imines Instead of Lactams
;
_journal_name_full 'Journal of Organic Chemistry'
_journal_page_first 10118
_journal_page_last 10124
_journal_paper_doi 10.1021/jo3017378
_journal_volume 77
_journal_year 2012
_chemical_formula_moiety 'C21 H14 I N O'
_chemical_formula_sum 'C21 H14 I N O'
_chemical_formula_weight 423.23
_chemical_name_systematic
; 
 ? 
;
_space_group_IT_number 61
_symmetry_cell_setting orthorhombic
_symmetry_space_group_name_Hall '-P 2ac 2ab'
_symmetry_space_group_name_H-M 'P b c a'
_atom_sites_solution_hydrogens geom
_atom_sites_solution_primary direct
_atom_sites_solution_secondary difmap
_audit_creation_method SHELXL-97
_cell_angle_alpha 90.00
_cell_angle_beta 90.00
_cell_angle_gamma 90.00
_cell_formula_units_Z 8
_cell_length_a 17.3734(7)
_cell_length_b 8.1254(4)
_cell_length_c 23.7944(16)
_cell_measurement_reflns_used 5709
_cell_measurement_temperature 193(2)
_cell_measurement_theta_max 28.34
_cell_measurement_theta_min 2.90
_cell_volume 3359.0(3)
_computing_cell_refinement 'STOE X-AREA'
_computing_data_collection 'STOE X-AREA'
_computing_data_reduction 'STOE X-RED'
_computing_molecular_graphics 'PLATON (Spek, 2009)'
_computing_publication_material 'PLATON (Spek, 2009)'
_computing_structure_refinement 'SHELXL-97 (Sheldrick, 2008)'
_computing_structure_solution 'SIR-97 (Altomare, 1999)'
_diffrn_ambient_temperature 193(2)
_diffrn_detector 'image plate (34 cm diameter)'
_diffrn_detector_area_resol_mean 6.67
_diffrn_detector_type STOE
_diffrn_measured_fraction_theta_full 0.999
_diffrn_measured_fraction_theta_max 0.999
_diffrn_measurement_details ' 180 frames, detector distance = 80 mm'
_diffrn_measurement_device '2-circle goniometer'
_diffrn_measurement_device_type 'STOE IPDS 2T'
_diffrn_measurement_method 'rotation method'
_diffrn_radiation_monochromator graphite
_diffrn_radiation_type MoK\a
_diffrn_radiation_wavelength 0.71073
_diffrn_reflns_av_R_equivalents 0.0860
_diffrn_reflns_av_sigmaI/netI 0.0458
_diffrn_reflns_limit_h_max 22
_diffrn_reflns_limit_h_min -19
_diffrn_reflns_limit_k_max 9
_diffrn_reflns_limit_k_min -10
_diffrn_reflns_limit_l_max 31
_diffrn_reflns_limit_l_min -31
_diffrn_reflns_number 26762
_diffrn_reflns_theta_full 28.00
_diffrn_reflns_theta_max 28.00
_diffrn_reflns_theta_min 2.90
_diffrn_source 'sealed Tube'
_exptl_absorpt_coefficient_mu 1.913
_exptl_absorpt_correction_T_max 0.9392
_exptl_absorpt_correction_T_min 0.4305
_exptl_absorpt_correction_type integration
_exptl_crystal_colour colourless
_exptl_crystal_density_diffrn 1.674
_exptl_crystal_description needle
_exptl_crystal_F_000 1664
_exptl_crystal_size_max 0.60
_exptl_crystal_size_mid 0.06
_exptl_crystal_size_min 0.04
_refine_diff_density_max 0.973
_refine_diff_density_min -1.292
_refine_diff_density_rms 0.108
_refine_ls_extinction_method none
_refine_ls_goodness_of_fit_ref 0.917
_refine_ls_hydrogen_treatment constr
_refine_ls_matrix_type full
_refine_ls_number_parameters 217
_refine_ls_number_reflns 4062
_refine_ls_number_restraints 0
_refine_ls_restrained_S_all 0.917
_refine_ls_R_factor_all 0.0542
_refine_ls_R_factor_gt 0.0333
_refine_ls_shift/su_max 0.001
_refine_ls_shift/su_mean 0.000
_refine_ls_structure_factor_coef Fsqd
_refine_ls_weighting_details 'calc w=1/[\s^2^(Fo^2^)+(0.0474P)^2^+0.0000P] where P=(Fo^2^+2Fc^2^)/3'
_refine_ls_weighting_scheme calc
_refine_ls_wR_factor_obs 0.0773
_refine_ls_wR_factor_ref 0.0838
_reflns_number_gt 2802
_reflns_number_total 4062
_reflns_threshold_expression >2\s(I)
_cod_data_source_file jo3017378_si_006.cif
_cod_data_source_block cs387a
_cod_database_code 4027714

loop_
_symmetry_equiv_pos_as_xyz
'x, y, z'
'-x+1/2, -y, z+1/2'
'x+1/2, -y+1/2, -z'
'-x, y+1/2, -z+1/2'
'-x, -y, -z'
'x-1/2, y, -z-1/2'
'-x-1/2, y-1/2, z'
'x, -y-1/2, z-1/2'

loop_
_atom_site_label
_atom_site_type_symbol
_atom_site_fract_x
_atom_site_fract_y
_atom_site_fract_z
_atom_site_U_iso_or_equiv
_atom_site_adp_type
_atom_site_occupancy
_atom_site_symmetry_multiplicity
_atom_site_calc_flag
_atom_site_refinement_flags
I1 I 0.510669(12) 0.38485(3) 0.273935(9) 0.03459(8) Uani 1 1 d .
C1 C 0.40615(18) 0.3439(4) 0.23222(14) 0.0292(6) Uani 1 1 d .
C2 C 0.39800(17) 0.3895(4) 0.17825(13) 0.0280(6) Uani 1 1 d .
O3 O 0.32613(13) 0.3879(3) 0.15278(9) 0.0318(5) Uani 1 1 d .
C4 C 0.25995(18) 0.3450(4) 0.18097(13) 0.0280(6) Uani 1 1 d .
C4A C 0.26903(19) 0.2739(4) 0.23723(12) 0.0291(6) Uani 1 1 d .
C5 C 0.2053(2) 0.2065(4) 0.26430(14) 0.0344(7) Uani 1 1 d .
H5 H 0.1566 0.2064 0.2462 0.041 Uiso 1 1 calc R
C6 C 0.2128(2) 0.1396(4) 0.31758(15) 0.0386(8) Uani 1 1 d .
H6 H 0.1693 0.0946 0.3363 0.046 Uiso 1 1 calc R
C7 C 0.2844(2) 0.1390(5) 0.34342(15) 0.0403(8) Uani 1 1 d .
H7 H 0.2896 0.0926 0.3799 0.048 Uiso 1 1 calc R
C8 C 0.3482(2) 0.2047(5) 0.31702(14) 0.0366(8) Uani 1 1 d .
H8 H 0.3968 0.2035 0.3354 0.044 Uiso 1 1 calc R
C8A C 0.34155(19) 0.2733(4) 0.26306(13) 0.0294(7) Uani 1 1 d .
C9 C 0.45643(19) 0.4437(4) 0.13728(13) 0.0299(7) Uani 1 1 d .
C10 C 0.5222(2) 0.3510(4) 0.12788(15) 0.0341(7) Uani 1 1 d .
H10 H 0.5314 0.2544 0.1493 0.041 Uiso 1 1 calc R
C11 C 0.5747(2) 0.3999(5) 0.08688(15) 0.0386(8) Uani 1 1 d .
H11 H 0.6193 0.3355 0.0800 0.046 Uiso 1 1 calc R
C12 C 0.5620(2) 0.5414(5) 0.05633(15) 0.0410(8) Uani 1 1 d .
H12 H 0.5982 0.5745 0.0286 0.049 Uiso 1 1 calc R
C13 C 0.4969(2) 0.6356(5) 0.06584(15) 0.0418(8) Uani 1 1 d .
H13 H 0.4888 0.7340 0.0451 0.050 Uiso 1 1 calc R
C14 C 0.4436(2) 0.5857(4) 0.10572(13) 0.0341(7) Uani 1 1 d .
H14 H 0.3982 0.6485 0.1116 0.041 Uiso 1 1 calc R
N15 N 0.19421(16) 0.3671(3) 0.15851(11) 0.0311(6) Uani 1 1 d .
C16 C 0.18402(19) 0.4245(4) 0.10271(13) 0.0297(7) Uani 1 1 d .
C17 C 0.2253(2) 0.3648(5) 0.05709(15) 0.0438(9) Uani 1 1 d .
H17 H 0.2669 0.2906 0.0626 0.053 Uiso 1 1 calc R
C18 C 0.2050(3) 0.4150(6) 0.00314(15) 0.0507(10) Uani 1 1 d .
H18 H 0.2327 0.3731 -0.0282 0.061 Uiso 1 1 calc R
C19 C 0.1457(3) 0.5241(5) -0.00575(15) 0.0484(10) Uani 1 1 d .
H19 H 0.1334 0.5593 -0.0428 0.058 Uiso 1 1 calc R
C20 C 0.1044(2) 0.5818(5) 0.03934(16) 0.0426(9) Uani 1 1 d .
H20 H 0.0631 0.6566 0.0335 0.051 Uiso 1 1 calc R
C21 C 0.1227(2) 0.5311(4) 0.09341(14) 0.0339(7) Uani 1 1 d .
H21 H 0.0931 0.5695 0.1243 0.041 Uiso 1 1 calc R

loop_
_atom_site_aniso_label
_atom_site_aniso_U_11
_atom_site_aniso_U_22
_atom_site_aniso_U_33
_atom_site_aniso_U_23
_atom_site_aniso_U_13
_atom_site_aniso_U_12
I1 0.02681(12) 0.04220(13) 0.03475(12) 0.00111(9) -0.00859(9) -0.00165(9)
C1 0.0208(15) 0.0361(15) 0.0306(15) 0.0009(13) -0.0046(12) 0.0014(12)
C2 0.0198(14) 0.0339(15) 0.0303(14) 0.0007(14) -0.0037(12) -0.0000(13)
O3 0.0214(11) 0.0452(12) 0.0287(10) 0.0064(10) -0.0023(8) -0.0006(10)
C4 0.0210(15) 0.0325(16) 0.0304(15) -0.0000(12) 0.0006(12) -0.0004(12)
C4A 0.0220(15) 0.0357(15) 0.0298(16) -0.0003(12) -0.0008(13) 0.0017(12)
C5 0.0252(17) 0.0400(18) 0.0379(18) 0.0008(14) -0.0021(13) -0.0002(13)
C6 0.0313(18) 0.047(2) 0.0377(17) 0.0063(16) 0.0059(14) 0.0024(14)
C7 0.037(2) 0.052(2) 0.0318(16) 0.0074(16) 0.0017(14) 0.0058(16)
C8 0.0292(18) 0.051(2) 0.0291(16) 0.0060(15) -0.0039(14) 0.0051(15)
C8A 0.0219(16) 0.0366(16) 0.0297(15) -0.0005(13) -0.0018(12) 0.0031(12)
C9 0.0244(17) 0.0340(16) 0.0313(15) -0.0025(13) -0.0023(13) -0.0029(13)
C10 0.0256(17) 0.0360(17) 0.0406(17) 0.0003(14) -0.0029(14) -0.0000(13)
C11 0.0242(17) 0.050(2) 0.0418(18) -0.0076(16) 0.0037(14) -0.0024(15)
C12 0.036(2) 0.059(2) 0.0283(16) -0.0007(16) 0.0017(14) -0.0086(17)
C13 0.045(2) 0.050(2) 0.0299(15) 0.0067(15) -0.0003(14) -0.0031(17)
C14 0.0341(19) 0.0406(19) 0.0275(15) 0.0009(13) -0.0017(13) 0.0011(14)
N15 0.0253(14) 0.0383(15) 0.0298(13) 0.0035(12) -0.0039(10) 0.0003(11)
C16 0.0247(17) 0.0360(17) 0.0284(15) 0.0026(13) -0.0044(12) -0.0024(12)
C17 0.0343(19) 0.061(2) 0.0361(17) -0.0040(17) -0.0021(15) 0.0076(18)
C18 0.047(2) 0.077(3) 0.0280(17) -0.0048(17) -0.0005(16) 0.004(2)
C19 0.050(3) 0.069(3) 0.0269(18) 0.0071(18) -0.0093(16) -0.001(2)
C20 0.038(2) 0.050(2) 0.0405(19) 0.0105(16) -0.0100(16) 0.0019(16)
C21 0.0289(18) 0.0396(18) 0.0333(17) 0.0025(14) -0.0025(14) 0.0007(14)

loop_
_atom_type_symbol
_atom_type_description
_atom_type_scat_dispersion_real
_atom_type_scat_dispersion_imag
_atom_type_scat_source
C C 0.0033 0.0016 'International Tables Vol C Tables 4.2.6.8 and 6.1.1.4'
H H 0.0000 0.0000 'International Tables Vol C Tables 4.2.6.8 and 6.1.1.4'
I I -0.4742 1.8119 'International Tables Vol C Tables 4.2.6.8 and 6.1.1.4'
N N 0.0061 0.0033 'International Tables Vol C Tables 4.2.6.8 and 6.1.1.4'
O O 0.0106 0.0060 'International Tables Vol C Tables 4.2.6.8 and 6.1.1.4'

loop_
_exptl_crystal_face_index_h
_exptl_crystal_face_index_k
_exptl_crystal_face_index_l
_exptl_crystal_face_perp_dist
0 -1 1 0.3300
0 1 -1 0.3300
-2 0 1 0.0290
2 0 -1 0.0290
0 0 -1 0.0190
0 0 1 0.0190

loop_
_geom_angle_atom_site_label_1
_geom_angle_atom_site_label_2
_geom_angle_atom_site_label_3
_geom_angle
C2 C1 C8A 120.5(3)
C2 C1 I1 120.0(2)
C8A C1 I1 119.4(2)
C1 C2 O3 120.6(3)
C1 C2 C9 129.9(3)
O3 C2 C9 109.5(3)
C4 O3 C2 122.8(2)
N15 C4 O3 120.6(3)
N15 C4 C4A 122.4(3)
O3 C4 C4A 117.1(3)
C5 C4A C8A 120.7(3)
C5 C4A C4 119.4(3)
C8A C4A C4 119.9(3)
C6 C5 C4A 120.2(3)
C6 C5 H5 119.9
C4A C5 H5 119.9
C5 C6 C7 119.4(3)
C5 C6 H6 120.3
C7 C6 H6 120.3
C8 C7 C6 121.1(3)
C8 C7 H7 119.4
C6 C7 H7 119.4
C7 C8 C8A 120.1(3)
C7 C8 H8 119.9
C8A C8 H8 119.9
C4A C8A C8 118.5(3)
C4A C8A C1 118.0(3)
C8 C8A C1 123.5(3)
C10 C9 C14 119.6(3)
C10 C9 C2 120.8(3)
C14 C9 C2 119.5(3)
C9 C10 C11 119.8(3)
C9 C10 H10 120.1
C11 C10 H10 120.1
C12 C11 C10 120.2(3)
C12 C11 H11 119.9
C10 C11 H11 119.9
C11 C12 C13 120.4(3)
C11 C12 H12 119.8
C13 C12 H12 119.8
C12 C13 C14 119.7(3)
C12 C13 H13 120.1
C14 C13 H13 120.1
C13 C14 C9 120.3(3)
C13 C14 H14 119.9
C9 C14 H14 119.9
C4 N15 C16 123.5(3)
C17 C16 C21 119.3(3)
C17 C16 N15 123.6(3)
C21 C16 N15 116.7(3)
C16 C17 C18 119.2(4)
C16 C17 H17 120.4
C18 C17 H17 120.4
C19 C18 C17 121.3(4)
C19 C18 H18 119.3
C17 C18 H18 119.3
C20 C19 C18 119.4(3)
C20 C19 H19 120.3
C18 C19 H19 120.3
C19 C20 C21 120.2(4)
C19 C20 H20 119.9
C21 C20 H20 119.9
C20 C21 C16 120.5(3)
C20 C21 H21 119.7
C16 C21 H21 119.7

loop_
_geom_bond_atom_site_label_1
_geom_bond_atom_site_label_2
_geom_bond_distance
I1 C1 2.096(3)
C1 C2 1.344(4)
C1 C8A 1.458(5)
C2 O3 1.388(4)
C2 C9 1.475(4)
O3 C4 1.376(4)
C4 N15 1.274(4)
C4 C4A 1.466(4)
C4A C5 1.393(5)
C4A C8A 1.402(4)
C5 C6 1.386(5)
C5 H5 0.9500
C6 C7 1.387(5)
C6 H6 0.9500
C7 C8 1.382(5)
C7 H7 0.9500
C8 C8A 1.405(4)
C8 H8 0.9500
C9 C10 1.386(5)
C9 C14 1.395(5)
C10 C11 1.393(5)
C10 H10 0.9500
C11 C12 1.378(5)
C11 H11 0.9500
C12 C13 1.384(6)
C12 H12 0.9500
C13 C14 1.386(5)
C13 H13 0.9500
C14 H14 0.9500
N15 C16 1.418(4)
C16 C17 1.388(5)
C16 C21 1.391(5)
C17 C18 1.392(5)
C17 H17 0.9500
C18 C19 1.376(6)
C18 H18 0.9500
C19 C20 1.373(6)
C19 H19 0.9500
C20 C21 1.388(5)
C20 H20 0.9500
C21 H21 0.9500

loop_
_geom_torsion_atom_site_label_1
_geom_torsion_atom_site_label_2
_geom_torsion_atom_site_label_3
_geom_torsion_atom_site_label_4
_geom_torsion
C8A C1 C2 O3 7.3(5)
I1 C1 C2 O3 -169.6(2)
C8A C1 C2 C9 -171.7(3)
I1 C1 C2 C9 11.4(5)
C1 C2 O3 C4 1.9(5)
C9 C2 O3 C4 -178.9(3)
C2 O3 C4 N15 170.1(3)
C2 O3 C4 C4A -9.8(4)
N15 C4 C4A C5 9.3(5)
O3 C4 C4A C5 -170.7(3)
N15 C4 C4A C8A -171.1(3)
O3 C4 C4A C8A 8.8(4)
C8A C4A C5 C6 0.8(5)
C4 C4A C5 C6 -179.7(3)
C4A C5 C6 C7 -0.6(5)
C5 C6 C7 C8 0.4(6)
C6 C7 C8 C8A -0.2(6)
C5 C4A C8A C8 -0.6(5)
C4 C4A C8A C8 179.8(3)
C5 C4A C8A C1 179.2(3)
C4 C4A C8A C1 -0.3(5)
C7 C8 C8A C4A 0.3(5)
C7 C8 C8A C1 -179.5(3)
C2 C1 C8A C4A -7.9(5)
I1 C1 C8A C4A 169.0(2)
C2 C1 C8A C8 172.0(3)
I1 C1 C8A C8 -11.1(4)
C1 C2 C9 C10 51.4(5)
O3 C2 C9 C10 -127.7(3)
C1 C2 C9 C14 -131.6(4)
O3 C2 C9 C14 49.3(4)
C14 C9 C10 C11 -0.3(5)
C2 C9 C10 C11 176.6(3)
C9 C10 C11 C12 1.0(5)
C10 C11 C12 C13 -0.4(6)
C11 C12 C13 C14 -1.0(6)
C12 C13 C14 C9 1.7(5)
C10 C9 C14 C13 -1.1(5)
C2 C9 C14 C13 -178.1(3)
O3 C4 N15 C16 4.8(5)
C4A C4 N15 C16 -175.3(3)
C4 N15 C16 C17 45.3(5)
C4 N15 C16 C21 -142.8(3)
C21 C16 C17 C18 1.0(6)
N15 C16 C17 C18 172.6(4)
C16 C17 C18 C19 0.9(7)
C17 C18 C19 C20 -1.6(7)
C18 C19 C20 C21 0.4(6)
C19 C20 C21 C16 1.5(6)
C17 C16 C21 C20 -2.1(5)
N15 C16 C21 C20 -174.4(3)

loop_
_cod_related_entry_id
_cod_related_entry_database
_cod_related_entry_code
1 ChemSpider 30659567
